data_2019548
loop_
_publ_author_name
'Avasthi, Kamlakar'
'Shukla, Lakshmi'
'Kant, Ruchir'
'Ravikumar, Krishnan'

_publ_section_title
;
 Folded conformations due to arene interactions in dissymmetric and
 symmetric butylidene-linker models based on
 pyrazolo[3,4-<i>d</i>]pyrimidine, purine and 7-deazapurine
;
_journal_coeditor_code EG3154
_journal_issue 6
_journal_name_full 'Acta Crystallographica Section C'
_journal_page_first 555
_journal_page_last 561
_journal_paper_doi 10.1107/S2053229614009449
_journal_volume 70
_journal_year 2014
_chemical_formula_iupac 'C19 H21 N7 O S3'
_chemical_formula_moiety 'C19 H21 N7 O S3'
_chemical_formula_sum 'C19 H21 N7 O S3'
_chemical_formula_weight 459.61
_chemical_name_systematic
;
7-[2-(4,6-Dimethylsulfanyl-1<i>H</i>-pyrazolo[3,4-<i>d</i>]pyrimidin-1-yl)-2-\
methylidenepropyl]-3-methyl-2-methylsulfanyl-3<i>H</i>-pyrrolo[2,3-<i>d</i>]\
pyrimidin-4(7<i>H</i>)-one
;
_space_group_IT_number 14
_symmetry_cell_setting monoclinic
_symmetry_space_group_name_Hall '-P 2ybc'
_symmetry_space_group_name_H-M 'P 1 21/c 1'
_atom_sites_solution_hydrogens geom
_atom_sites_solution_primary direct
_atom_sites_solution_secondary difmap
_cell_angle_alpha 90.00
_cell_angle_beta 107.943(3)
_cell_angle_gamma 90.00
_cell_formula_units_Z 4
_cell_length_a 9.5436(7)
_cell_length_b 11.5329(8)
_cell_length_c 21.0042(13)
_cell_measurement_reflns_used 5170
_cell_measurement_temperature 293(2)
_cell_measurement_theta_max 25.4
_cell_measurement_theta_min 3.1
_cell_volume 2199.4(3)
_computing_cell_refinement 'SAINT (Bruker, 2001)'
_computing_data_collection 'SMART (Bruker, 2001)'
_computing_data_reduction 'SAINT (Bruker, 2001)'
_computing_molecular_graphics 'SHELXTL/PC (Sheldrick, 2008)'
_computing_publication_material 'PLATON (Spek, 2009)'
_computing_structure_refinement 'SHELXL97 (Sheldrick, 2008)'
_computing_structure_solution 'SHELXS97 (Sheldrick, 2008)'
_diffrn_ambient_temperature 293(2)
_diffrn_measured_fraction_theta_full 0.978
_diffrn_measured_fraction_theta_max 0.978
_diffrn_measurement_device 'CCD area-detector'
_diffrn_measurement_device_type 'Bruker SMART APEX CCD area-detector'
_diffrn_measurement_method \w
_diffrn_radiation_monochromator graphite
_diffrn_radiation_source 'fine-focus sealed tube'
_diffrn_radiation_type MoK\a
_diffrn_radiation_wavelength 0.71073
_diffrn_reflns_av_R_equivalents 0.0206
_diffrn_reflns_av_sigmaI/netI 0.0153
_diffrn_reflns_limit_h_max 12
_diffrn_reflns_limit_h_min -12
_diffrn_reflns_limit_k_max 15
_diffrn_reflns_limit_k_min -14
_diffrn_reflns_limit_l_max 27
_diffrn_reflns_limit_l_min -26
_diffrn_reflns_number 25081
_diffrn_reflns_theta_full 28.17
_diffrn_reflns_theta_max 28.17
_diffrn_reflns_theta_min 2.04
_diffrn_standards_number 0
_exptl_absorpt_coefficient_mu 0.363
_exptl_absorpt_correction_T_max 0.9680
_exptl_absorpt_correction_T_min 0.9375
_exptl_absorpt_correction_type multi-scan
_exptl_absorpt_process_details '(SADABS; Bruker, 2001)'
_exptl_crystal_colour colourless
_exptl_crystal_density_diffrn 1.388
_exptl_crystal_density_method 'not measured'
_exptl_crystal_description block
_exptl_crystal_F_000 960
_exptl_crystal_size_max 0.18
_exptl_crystal_size_mid 0.16
_exptl_crystal_size_min 0.09
_refine_diff_density_max 0.260
_refine_diff_density_min -0.350
_refine_ls_extinction_method none
_refine_ls_goodness_of_fit_ref 1.051
_refine_ls_hydrogen_treatment constr
_refine_ls_matrix_type full
_refine_ls_number_parameters 275
_refine_ls_number_reflns 5277
_refine_ls_number_restraints 0
_refine_ls_restrained_S_all 1.051
_refine_ls_R_factor_all 0.0424
_refine_ls_R_factor_gt 0.0367
_refine_ls_shift/su_max 0.001
_refine_ls_shift/su_mean 0.000
_refine_ls_structure_factor_coef Fsqd
_refine_ls_weighting_details 'calc w = 1/[\s^2^(Fo^2^)+(0.0605P)^2^+0.3873P] where P=(Fo^2^+2Fc^2^)/3'
_refine_ls_weighting_scheme calc
_refine_ls_wR_factor_gt 0.1014
_refine_ls_wR_factor_ref 0.1062
_reflns_number_gt 4550
_reflns_number_total 5277
_reflns_threshold_expression I>2\s(I)
_cod_data_source_file eg3154sup1.cif
_cod_data_source_block XV
_cod_depositor_comments 'Adding full bibliography for 2019546--2019548.cif.'
_cod_original_sg_symbol_H-M 'P 21/c'
_cod_database_code 2019548
_cod_database_fobs_code 2019548

loop_
_symmetry_equiv_pos_as_xyz
'x, y, z'
'-x, y+1/2, -z+1/2'
'-x, -y, -z'
'x, -y-1/2, z-1/2'

loop_
_atom_site_type_symbol
_atom_site_label
_atom_site_fract_x
_atom_site_fract_y
_atom_site_fract_z
_atom_site_U_iso_or_equiv
_atom_site_adp_type
_atom_site_calc_flag
_atom_site_refinement_flags
_atom_site_occupancy
_atom_site_symmetry_multiplicity
C C3 1.10811(15) 0.73675(14) 0.60517(8) 0.0522(3) Uani d . 1 1
H H3 1.2007 0.7709 0.6155 0.063 Uiso calc R 1 1
C C4 1.02038(14) 0.77668(11) 0.71178(7) 0.0429(3) Uani d . 1 1
C C6 0.78735(14) 0.70167(11) 0.69171(7) 0.0404(3) Uani d . 1 1
C C8 0.80411(17) 0.58447(12) 0.49797(7) 0.0478(3) Uani d . 1 1
H H8A 0.7139 0.5709 0.5090 0.057 Uiso calc R 1 1
H H8B 0.8451 0.5097 0.4922 0.057 Uiso calc R 1 1
C C9 0.76890(16) 0.65113(12) 0.43351(7) 0.0464(3) Uani d . 1 1
C C10 0.72296(17) 0.77604(13) 0.43465(8) 0.0497(3) Uani d . 1 1
H H10A 0.8081 0.8217 0.4588 0.060 Uiso calc R 1 1
H H10B 0.6881 0.8050 0.3891 0.060 Uiso calc R 1 1
C C11 0.7814(2) 0.60229(17) 0.37875(9) 0.0656(4) Uani d . 1 1
H H11A 0.8124 0.5257 0.3797 0.079 Uiso calc R 1 1
H H11B 0.7593 0.6445 0.3391 0.079 Uiso calc R 1 1
C C13 0.46841(17) 0.74107(14) 0.44641(8) 0.0558(4) Uani d . 1 1
H H13 0.4330 0.6912 0.4102 0.067 Uiso calc R 1 1
C C14 0.39220(16) 0.77547(14) 0.48795(8) 0.0535(4) Uani d . 1 1
H H14 0.2967 0.7541 0.4855 0.064 Uiso calc R 1 1
C C15 0.47415(15) 0.91180(12) 0.59270(8) 0.0471(3) Uani d . 1 1
C C17 0.72861(14) 0.97423(10) 0.60644(7) 0.0399(3) Uani d . 1 1
C C19 1.1171(2) 0.88562(16) 0.83306(9) 0.0661(5) Uani d . 1 1
H H19A 1.0327 0.9357 0.8195 0.099 Uiso calc R 1 1
H H19B 1.1959 0.9243 0.8660 0.099 Uiso calc R 1 1
H H19C 1.0919 0.8157 0.8518 0.099 Uiso calc R 1 1
C C20 0.50805(18) 0.60967(18) 0.66398(9) 0.0660(5) Uani d . 1 1
H H20A 0.4961 0.6441 0.6210 0.099 Uiso calc R 1 1
H H20B 0.4159 0.6120 0.6735 0.099 Uiso calc R 1 1
H H20C 0.5391 0.5306 0.6636 0.099 Uiso calc R 1 1
C C21 0.6057(2) 1.03194(16) 0.68946(9) 0.0615(4) Uani d . 1 1
H H21A 0.6807 0.9992 0.7267 0.092 Uiso calc R 1 1
H H21B 0.5114 1.0227 0.6963 0.092 Uiso calc R 1 1
H H21C 0.6252 1.1129 0.6858 0.092 Uiso calc R 1 1
C C22 0.99998(19) 1.05366(16) 0.60710(11) 0.0680(5) Uani d . 1 1
H H22A 1.0240 0.9746 0.6005 0.102 Uiso calc R 1 1
H H22B 1.0884 1.0952 0.6299 0.102 Uiso calc R 1 1
H H22C 0.9538 1.0893 0.5645 0.102 Uiso calc R 1 1
C C3a 1.01932(14) 0.73587(11) 0.64849(7) 0.0424(3) Uani d . 1 1
C C7a 0.89082(14) 0.67757(11) 0.61202(6) 0.0388(3) Uani d . 1 1
C C14a 0.48664(14) 0.85051(11) 0.53603(7) 0.0432(3) Uani d . 1 1
C C18a 0.61838(14) 0.85819(11) 0.52096(7) 0.0393(3) Uani d . 1 1
N N1 0.90832(13) 0.64585(10) 0.55300(6) 0.0450(3) Uani d . 1 1
N N2 1.04233(14) 0.68308(12) 0.54847(7) 0.0543(3) Uani d . 1 1
N N5 0.90479(13) 0.75985(10) 0.73323(6) 0.0446(3) Uani d . 1 1
N N7 0.77153(12) 0.65782(9) 0.63174(5) 0.0394(2) Uani d . 1 1
N N12 0.60722(13) 0.79150(10) 0.46605(6) 0.0457(3) Uani d . 1 1
N N16 0.60547(13) 0.97236(10) 0.62774(6) 0.0444(3) Uani d . 1 1
N N18 0.74044(12) 0.91946(9) 0.55404(6) 0.0405(2) Uani d . 1 1
O O1 0.36719(13) 0.91639(12) 0.61324(7) 0.0695(3) Uani d . 1 1
S S1 1.17455(4) 0.85051(4) 0.76188(2) 0.05714(12) Uani d . 1 1
S S2 0.64386(5) 0.68851(4) 0.72691(2) 0.05909(13) Uani d . 1 1
S S3 0.87678(4) 1.05727(3) 0.65612(2) 0.05213(12) Uani d . 1 1

loop_
_atom_site_aniso_label
_atom_site_aniso_U_11
_atom_site_aniso_U_22
_atom_site_aniso_U_33
_atom_site_aniso_U_12
_atom_site_aniso_U_13
_atom_site_aniso_U_23
C3 0.0366(7) 0.0552(8) 0.0666(9) -0.0013(6) 0.0190(6) 0.0017(7)
C4 0.0394(6) 0.0355(6) 0.0478(7) -0.0013(5) 0.0047(5) 0.0042(5)
C6 0.0409(6) 0.0384(6) 0.0423(6) -0.0023(5) 0.0135(5) 0.0050(5)
C8 0.0532(8) 0.0440(7) 0.0496(7) -0.0034(6) 0.0209(6) -0.0059(6)
C9 0.0477(7) 0.0495(7) 0.0454(7) -0.0039(6) 0.0193(6) -0.0066(6)
C10 0.0562(8) 0.0504(8) 0.0480(7) -0.0010(6) 0.0240(6) 0.0000(6)
C11 0.0862(12) 0.0644(10) 0.0525(9) 0.0011(9) 0.0307(9) -0.0090(8)
C13 0.0481(8) 0.0562(9) 0.0573(9) -0.0066(7) 0.0079(7) -0.0104(7)
C14 0.0386(7) 0.0552(8) 0.0631(9) -0.0058(6) 0.0104(6) -0.0038(7)
C15 0.0416(7) 0.0451(7) 0.0587(8) -0.0013(5) 0.0214(6) 0.0025(6)
C17 0.0382(6) 0.0324(6) 0.0492(7) -0.0001(5) 0.0137(5) 0.0034(5)
C19 0.0668(11) 0.0543(9) 0.0669(10) -0.0068(8) 0.0055(8) -0.0169(8)
C20 0.0481(8) 0.0857(12) 0.0652(10) -0.0212(8) 0.0189(7) 0.0009(9)
C21 0.0677(10) 0.0660(10) 0.0588(9) -0.0058(8) 0.0311(8) -0.0138(8)
C22 0.0526(9) 0.0650(10) 0.0906(13) -0.0173(8) 0.0281(9) -0.0033(9)
C3a 0.0348(6) 0.0396(6) 0.0515(7) -0.0005(5) 0.0112(5) 0.0047(5)
C7a 0.0380(6) 0.0364(6) 0.0415(6) 0.0012(5) 0.0113(5) 0.0036(5)
C14a 0.0362(6) 0.0401(7) 0.0531(7) 0.0004(5) 0.0135(6) 0.0024(6)
C18a 0.0379(6) 0.0342(6) 0.0459(7) 0.0024(5) 0.0131(5) 0.0031(5)
N1 0.0414(6) 0.0490(6) 0.0477(6) -0.0014(5) 0.0182(5) -0.0012(5)
N2 0.0446(6) 0.0598(7) 0.0659(8) -0.0001(6) 0.0277(6) -0.0002(6)
N5 0.0443(6) 0.0432(6) 0.0436(6) -0.0050(5) 0.0096(5) 0.0008(5)
N7 0.0381(5) 0.0385(5) 0.0418(5) -0.0033(4) 0.0124(4) 0.0026(4)
N12 0.0433(6) 0.0457(6) 0.0484(6) -0.0012(5) 0.0144(5) -0.0049(5)
N16 0.0454(6) 0.0425(6) 0.0496(6) -0.0021(5) 0.0212(5) -0.0028(5)
N18 0.0380(5) 0.0357(5) 0.0498(6) -0.0011(4) 0.0164(5) 0.0007(4)
O1 0.0535(6) 0.0814(8) 0.0872(9) -0.0120(6) 0.0416(6) -0.0147(7)
S1 0.0435(2) 0.0550(2) 0.0632(2) -0.01015(15) 0.00221(17) -0.00193(17)
S2 0.0554(2) 0.0764(3) 0.0528(2) -0.01499(19) 0.02742(18) -0.00529(18)
S3 0.0477(2) 0.0447(2) 0.0608(2) -0.00816(14) 0.01203(16) -0.00593(15)

loop_
_atom_type_symbol
_atom_type_description
_atom_type_scat_dispersion_real
_atom_type_scat_dispersion_imag
_atom_type_scat_source
C C 0.0033 0.0016 'International Tables Vol C Tables 4.2.6.8 and 6.1.1.4'
H H 0.0000 0.0000 'International Tables Vol C Tables 4.2.6.8 and 6.1.1.4'
N N 0.0061 0.0033 'International Tables Vol C Tables 4.2.6.8 and 6.1.1.4'
O O 0.0106 0.0060 'International Tables Vol C Tables 4.2.6.8 and 6.1.1.4'
S S 0.1246 0.1234 'International Tables Vol C Tables 4.2.6.8 and 6.1.1.4'

loop_
_geom_angle_atom_site_label_1
_geom_angle_atom_site_label_2
_geom_angle_atom_site_label_3
_geom_angle
N2 C3 C3a 111.30(12)
N2 C3 H3 124.3
C3a C3 H3 124.3
N5 C4 C3a 120.43(12)
N5 C4 S1 120.07(11)
C3a C4 S1 119.50(11)
N7 C6 N5 128.81(12)
N7 C6 S2 119.62(10)
N5 C6 S2 111.57(10)
N1 C8 C9 112.04(12)
N1 C8 H8A 109.2
C9 C8 H8A 109.2
N1 C8 H8B 109.2
C9 C8 H8B 109.2
H8A C8 H8B 107.9
C11 C9 C8 120.81(15)
C11 C9 C10 121.79(15)
C8 C9 C10 117.38(12)
N12 C10 C9 112.80(12)
N12 C10 H10A 109.0
C9 C10 H10A 109.0
N12 C10 H10B 109.0
C9 C10 H10B 109.0
H10A C10 H10B 107.8
C9 C11 H11A 120.0
C9 C11 H11B 120.0
H11A C11 H11B 120.0
C14 C13 N12 109.76(13)
C14 C13 H13 125.1
N12 C13 H13 125.1
C13 C14 C14a 106.67(13)
C13 C14 H14 126.7
C14a C14 H14 126.7
O1 C15 C14a 127.62(14)
O1 C15 N16 119.49(14)
C14a C15 N16 112.90(12)
N18 C17 N16 124.74(12)
N18 C17 S3 120.11(10)
N16 C17 S3 115.15(10)
S1 C19 H19A 109.5
S1 C19 H19B 109.5
H19A C19 H19B 109.5
S1 C19 H19C 109.5
H19A C19 H19C 109.5
H19B C19 H19C 109.5
S2 C20 H20A 109.5
S2 C20 H20B 109.5
H20A C20 H20B 109.5
S2 C20 H20C 109.5
H20A C20 H20C 109.5
H20B C20 H20C 109.5
N16 C21 H21A 109.5
N16 C21 H21B 109.5
H21A C21 H21B 109.5
N16 C21 H21C 109.5
H21A C21 H21C 109.5
H21B C21 H21C 109.5
S3 C22 H22A 109.5
S3 C22 H22B 109.5
H22A C22 H22B 109.5
S3 C22 H22C 109.5
H22A C22 H22C 109.5
H22B C22 H22C 109.5
C7a C3a C4 115.29(12)
C7a C3a C3 104.33(12)
C4 C3a C3 140.34(13)
N7 C7a N1 126.30(12)
N7 C7a C3a 126.44(12)
N1 C7a C3a 107.25(12)
C18a C14a C15 118.30(12)
C18a C14a C14 107.28(12)
C15 C14a C14 134.40(13)
N18 C18a N12 123.93(12)
N18 C18a C14a 127.63(12)
N12 C18a C14a 108.43(12)
C7a N1 N2 110.98(12)
C7a N1 C8 127.80(12)
N2 N1 C8 121.19(12)
C3 N2 N1 106.12(12)
C4 N5 C6 117.35(12)
C6 N7 C7a 111.68(11)
C18a N12 C13 107.86(12)
C18a N12 C10 125.30(12)
C13 N12 C10 126.83(13)
C17 N16 C15 122.76(12)
C17 N16 C21 120.62(12)
C15 N16 C21 116.61(12)
C17 N18 C18a 113.62(11)
C4 S1 C19 101.29(8)
C6 S2 C20 102.41(7)
C17 S3 C22 101.35(8)

loop_
_geom_bond_atom_site_label_1
_geom_bond_atom_site_label_2
_geom_bond_distance
C3 N2 1.317(2)
C3 C3a 1.4215(19)
C3 H3 0.9300
C4 N5 1.3281(18)
C4 C3a 1.407(2)
C4 S1 1.7445(13)
C6 N7 1.3222(17)
C6 N5 1.3655(17)
C6 S2 1.7518(13)
C8 N1 1.4552(18)
C8 C9 1.502(2)
C8 H8A 0.9700
C8 H8B 0.9700
C9 C11 1.319(2)
C9 C10 1.508(2)
C10 N12 1.4615(18)
C10 H10A 0.9700
C10 H10B 0.9700
C11 H11A 0.9300
C11 H11B 0.9300
C13 C14 1.356(2)
C13 N12 1.3880(19)
C13 H13 0.9300
C14 C14a 1.421(2)
C14 H14 0.9300
C15 O1 1.2256(17)
C15 C14a 1.421(2)
C15 N16 1.4254(18)
C17 N18 1.3037(17)
C17 N16 1.3806(17)
C17 S3 1.7597(13)
C19 S1 1.790(2)
C19 H19A 0.9600
C19 H19B 0.9600
C19 H19C 0.9600
C20 S2 1.7884(18)
C20 H20A 0.9600
C20 H20B 0.9600
C20 H20C 0.9600
C21 N16 1.4664(19)
C21 H21A 0.9600
C21 H21B 0.9600
C21 H21C 0.9600
C22 S3 1.7861(18)
C22 H22A 0.9600
C22 H22B 0.9600
C22 H22C 0.9600
C3a C7a 1.4014(18)
C7a N7 1.3453(16)
C7a N1 1.3514(17)
C14a C18a 1.3906(18)
C18a N18 1.3566(17)
C18a N12 1.3628(17)
N1 N2 1.3799(16)

loop_
_geom_hbond_atom_site_label_D
_geom_hbond_atom_site_label_H
_geom_hbond_atom_site_label_A
_geom_hbond_site_symmetry_A
_geom_hbond_distance_DH
_geom_hbond_distance_HA
_geom_hbond_distance_DA
_geom_hbond_angle_DHA
C3 H3 O1 1_655 0.93 2.32 3.1901(19) 155.2
C8 H8B N2 3_766 0.97 2.72 3.674(2) 168.5
